data_4118097
loop_
_publ_author_name
'Muhammad Sajid'
'Annika Stute'
'Allan Jay P. Cardenas'
'Brooks J. Culotta'
'Johannes A. M. Hepperle'
'Timothy H. Warren'
'Birgitta Schirmer'
'Stefan Grimme'
'Armido Studer'
'Constantin G. Daniliuc'
'Roland Fr\"ohlich'
'Jeffrey L. Petersen'
'Gerald Kehr'
'Gerhard Erker'

_publ_section_title
;
 N,N-Addition of Frustrated Lewis Pairs to Nitric Oxide: An Easy Entry to
 a Unique Family of Aminoxyl Radicals
;
_journal_name_full 'Journal of the American Chemical Society'
_journal_page_first 10156
_journal_page_last 10168
_journal_paper_doi 10.1021/ja302652a
_journal_volume 134
_journal_year 2012
_chemical_absolute_configuration ad
_chemical_formula_sum 'C44 H41 B F10 N O P'
_chemical_formula_weight 831.56
_chemical_name_systematic
; 
 ? 
;
_space_group_IT_number 9
_symmetry_cell_setting monoclinic
_symmetry_space_group_name_Hall 'C -2yc'
_symmetry_space_group_name_H-M 'C 1 c 1'
_atom_sites_solution_hydrogens geom
_atom_sites_solution_primary direct
_atom_sites_solution_secondary difmap
_audit_creation_method SHELXL-97
_cell_angle_alpha 90.00
_cell_angle_beta 105.963(2)
_cell_angle_gamma 90.00
_cell_formula_units_Z 4
_cell_length_a 19.6305(5)
_cell_length_b 11.3087(4)
_cell_length_c 18.2740(5)
_cell_measurement_reflns_used 4017
_cell_measurement_temperature 223(2)
_cell_measurement_theta_max 28.28
_cell_measurement_theta_min 4.08
_cell_volume 3900.3(2)
_computing_cell_refinement 'Collect (Nonius B.V., 1998)'
_computing_data_collection 'Collect (Nonius B.V., 1998)'
_computing_data_reduction 'Denzo-SMN (Otwinowski & Minor, 1997)'
_computing_molecular_graphics 'XP (BrukerAXS, 2000)'
_computing_publication_material 'SHELXL-97 (Sheldrick, 1997)'
_computing_structure_refinement 'SHELXL-97 (Sheldrick, 1997)'
_computing_structure_solution 'SHELXS-97 (Sheldrick, 1990)'
_diffrn_ambient_temperature 223(2)
_diffrn_measured_fraction_theta_full 0.985
_diffrn_measured_fraction_theta_max 0.985
_diffrn_measurement_device_type 'Nonius KappaCCD APEXII'
_diffrn_measurement_method '\w and \f scans'
_diffrn_radiation_monochromator 'Montel mirror'
_diffrn_radiation_source 'rotating anode Nonius Fr591'
_diffrn_radiation_type MoK\a
_diffrn_radiation_wavelength 0.71073
_diffrn_reflns_av_R_equivalents 0.045
_diffrn_reflns_av_sigmaI/netI 0.0344
_diffrn_reflns_limit_h_max 23
_diffrn_reflns_limit_h_min -23
_diffrn_reflns_limit_k_max 13
_diffrn_reflns_limit_k_min -12
_diffrn_reflns_limit_l_max 21
_diffrn_reflns_limit_l_min -21
_diffrn_reflns_number 14745
_diffrn_reflns_theta_full 25.00
_diffrn_reflns_theta_max 25.00
_diffrn_reflns_theta_min 4.14
_exptl_absorpt_coefficient_mu 0.155
_exptl_absorpt_correction_T_max 0.9892
_exptl_absorpt_correction_T_min 0.9741
_exptl_absorpt_correction_type multi-scan
_exptl_absorpt_process_details 'Denzo (Otwinowski, Borek, Majewski & Minor, 2003)'
_exptl_crystal_colour colourless
_exptl_crystal_density_diffrn 1.416
_exptl_crystal_description plate
_exptl_crystal_F_000 1720
_exptl_crystal_size_max 0.17
_exptl_crystal_size_mid 0.13
_exptl_crystal_size_min 0.07
_refine_diff_density_max 0.302
_refine_diff_density_min -0.248
_refine_diff_density_rms 0.040
_refine_ls_abs_structure_details 'Flack H D (1983), Acta Cryst. A39, 876-881'
_refine_ls_abs_structure_Flack 0.43(13)
_refine_ls_extinction_method none
_refine_ls_goodness_of_fit_ref 1.092
_refine_ls_hydrogen_treatment constr
_refine_ls_matrix_type full
_refine_ls_number_parameters 530
_refine_ls_number_reflns 5737
_refine_ls_number_restraints 2
_refine_ls_restrained_S_all 1.092
_refine_ls_R_factor_all 0.0598
_refine_ls_R_factor_gt 0.0510
_refine_ls_shift/su_max 0.000
_refine_ls_shift/su_mean 0.000
_refine_ls_structure_factor_coef Fsqd
_refine_ls_weighting_details 'calc w=1/[\s^2^(Fo^2^)+(0.0147P)^2^+8.5072P] where P=(Fo^2^+2Fc^2^)/3'
_refine_ls_weighting_scheme calc
_refine_ls_wR_factor_gt 0.1016
_refine_ls_wR_factor_ref 0.1086
_reflns_number_gt 5263
_reflns_number_total 5737
_reflns_threshold_expression >2sigma(I)
_cod_data_source_file ja302652a_si_014.cif
_cod_data_source_block erk6139
_cod_database_code 4118097

loop_
_symmetry_equiv_pos_as_xyz
'x, y, z'
'x, -y, z+1/2'
'x+1/2, y+1/2, z'
'x+1/2, -y+1/2, z+1/2'

loop_
_atom_site_label
_atom_site_type_symbol
_atom_site_fract_x
_atom_site_fract_y
_atom_site_fract_z
_atom_site_U_iso_or_equiv
_atom_site_adp_type
_atom_site_occupancy
_atom_site_symmetry_multiplicity
_atom_site_calc_flag
_atom_site_refinement_flags
P1 P 0.02084(5) 0.58203(9) 0.41832(5) 0.0355(2) Uani 1 1 d .
B1 B 0.0085(2) 0.3385(4) 0.4100(3) 0.0372(10) Uani 1 1 d .
N1 N 0.03884(16) 0.4521(3) 0.46207(18) 0.0388(7) Uani 1 1 d .
O1 O 0.10135(13) 0.4431(2) 0.52381(14) 0.0398(6) Uani 1 1 d .
C1 C -0.0554(2) 0.5243(4) 0.3448(2) 0.0394(9) Uani 1 1 d .
H1 H -0.0942 0.5088 0.3686 0.047 Uiso 1 1 calc R
C2 C -0.0249(2) 0.4039(4) 0.3286(2) 0.0404(9) Uani 1 1 d .
H2 H 0.0147 0.4209 0.3064 0.048 Uiso 1 1 calc R
C3 C -0.0813(2) 0.3360(4) 0.2682(2) 0.0492(11) Uani 1 1 d .
H3A H -0.0603 0.2632 0.2551 0.059 Uiso 1 1 calc R
H3B H -0.1201 0.3138 0.2896 0.059 Uiso 1 1 calc R
C4 C -0.1108(3) 0.4079(5) 0.1968(3) 0.0639(14) Uani 1 1 d .
H4A H -0.1480 0.3626 0.1611 0.077 Uiso 1 1 calc R
H4B H -0.0731 0.4236 0.1724 0.077 Uiso 1 1 calc R
C5 C -0.1411(3) 0.5239(5) 0.2148(3) 0.0622(14) Uani 1 1 d .
H5A H -0.1815 0.5082 0.2351 0.075 Uiso 1 1 calc R
H5B H -0.1583 0.5699 0.1678 0.075 Uiso 1 1 calc R
C6 C -0.0852(2) 0.5963(4) 0.2730(2) 0.0483(10) Uani 1 1 d .
H6A H -0.0468 0.6187 0.2510 0.058 Uiso 1 1 calc R
H6B H -0.1069 0.6689 0.2856 0.058 Uiso 1 1 calc R
C11 C 0.0810(2) 0.6504(4) 0.3685(2) 0.0373(9) Uani 1 1 d .
C12 C 0.0644(2) 0.7655(4) 0.3399(2) 0.0394(9) Uani 1 1 d .
C13 C 0.1100(2) 0.8214(4) 0.3051(2) 0.0443(10) Uani 1 1 d .
H13 H 0.0984 0.8978 0.2854 0.053 Uiso 1 1 calc R
C14 C 0.1713(2) 0.7701(4) 0.2981(2) 0.0462(10) Uani 1 1 d .
C15 C 0.1866(2) 0.6573(4) 0.3259(2) 0.0424(9) Uani 1 1 d .
H15 H 0.2280 0.6204 0.3209 0.051 Uiso 1 1 calc R
C16 C 0.1429(2) 0.5959(3) 0.3613(2) 0.0367(9) Uani 1 1 d .
C17 C 0.0016(2) 0.8394(4) 0.3458(3) 0.0510(11) Uani 1 1 d .
H17A H 0.0168 0.8949 0.3876 0.076 Uiso 1 1 calc R
H17B H -0.0347 0.7880 0.3550 0.076 Uiso 1 1 calc R
H17C H -0.0173 0.8824 0.2987 0.076 Uiso 1 1 calc R
C18 C 0.2205(3) 0.8341(5) 0.2603(3) 0.0686(15) Uani 1 1 d .
H18A H 0.1931 0.8680 0.2125 0.103 Uiso 1 1 calc R
H18B H 0.2548 0.7787 0.2508 0.103 Uiso 1 1 calc R
H18C H 0.2451 0.8967 0.2936 0.103 Uiso 1 1 calc R
C19 C 0.1672(2) 0.4737(4) 0.3905(2) 0.0446(10) Uani 1 1 d .
H19A H 0.1340 0.4154 0.3623 0.067 Uiso 1 1 calc R
H19B H 0.1694 0.4686 0.4441 0.067 Uiso 1 1 calc R
H19C H 0.2138 0.4587 0.3839 0.067 Uiso 1 1 calc R
C21 C 0.0117(2) 0.6958(3) 0.4868(2) 0.0385(9) Uani 1 1 d .
C22 C -0.0548(2) 0.7294(4) 0.4958(2) 0.0450(10) Uani 1 1 d .
C23 C -0.0566(3) 0.8159(4) 0.5491(3) 0.0528(11) Uani 1 1 d .
H23 H -0.1007 0.8370 0.5561 0.063 Uiso 1 1 calc R
C24 C 0.0032(3) 0.8723(4) 0.5923(3) 0.0542(11) Uani 1 1 d .
C25 C 0.0668(3) 0.8399(4) 0.5815(3) 0.0531(11) Uani 1 1 d .
H25 H 0.1079 0.8779 0.6106 0.064 Uiso 1 1 calc R
C26 C 0.0739(2) 0.7536(4) 0.5297(2) 0.0442(10) Uani 1 1 d .
C27 C -0.1258(2) 0.6839(4) 0.4507(3) 0.0550(12) Uani 1 1 d .
H27A H -0.1628 0.7214 0.4685 0.082 Uiso 1 1 calc R
H27B H -0.1277 0.5990 0.4573 0.082 Uiso 1 1 calc R
H27C H -0.1328 0.7020 0.3973 0.082 Uiso 1 1 calc R
C28 C -0.0012(3) 0.9675(5) 0.6489(3) 0.0798(17) Uani 1 1 d .
H28A H -0.0494 0.9970 0.6375 0.120 Uiso 1 1 calc R
H28B H 0.0305 1.0319 0.6455 0.120 Uiso 1 1 calc R
H28C H 0.0125 0.9348 0.6999 0.120 Uiso 1 1 calc R
C29 C 0.1480(2) 0.7295(4) 0.5246(2) 0.0486(11) Uani 1 1 d .
H29A H 0.1571 0.7765 0.4840 0.073 Uiso 1 1 calc R
H29B H 0.1527 0.6463 0.5142 0.073 Uiso 1 1 calc R
H29C H 0.1818 0.7503 0.5725 0.073 Uiso 1 1 calc R
C31 C 0.0723(2) 0.2409(4) 0.4141(2) 0.0433(9) Uani 1 1 d .
F32 F 0.07956(15) 0.1907(2) 0.54170(15) 0.0656(8) Uani 1 1 d .
C32 C 0.1039(2) 0.1784(4) 0.4796(3) 0.0531(11) Uani 1 1 d .
F33 F 0.18699(17) 0.0444(3) 0.5557(2) 0.0867(10) Uani 1 1 d .
C33 C 0.1589(3) 0.0988(4) 0.4878(3) 0.0610(13) Uani 1 1 d .
F34 F 0.23809(16) -0.0018(3) 0.4334(2) 0.0901(11) Uani 1 1 d .
C34 C 0.1846(2) 0.0752(4) 0.4268(4) 0.0655(15) Uani 1 1 d .
F35 F 0.17911(18) 0.1094(3) 0.2988(2) 0.0833(10) Uani 1 1 d .
C35 C 0.1546(3) 0.1307(4) 0.3597(3) 0.0607(13) Uani 1 1 d .
F36 F 0.07351(15) 0.2565(3) 0.28402(15) 0.0627(7) Uani 1 1 d .
C36 C 0.0996(2) 0.2093(4) 0.3540(3) 0.0506(11) Uani 1 1 d .
C41 C -0.0544(2) 0.2702(4) 0.4394(2) 0.0399(9) Uani 1 1 d .
F42 F -0.08409(14) 0.4283(2) 0.51138(14) 0.0550(6) Uani 1 1 d .
C42 C -0.0931(2) 0.3147(4) 0.4863(2) 0.0435(10) Uani 1 1 d .
F43 F -0.17544(16) 0.3005(3) 0.55864(17) 0.0820(10) Uani 1 1 d .
C43 C -0.1420(2) 0.2510(5) 0.5118(2) 0.0527(11) Uani 1 1 d .
F44 F -0.20157(17) 0.0715(3) 0.51536(17) 0.0808(10) Uani 1 1 d .
C44 C -0.1554(2) 0.1351(5) 0.4891(3) 0.0546(12) Uani 1 1 d .
F45 F -0.13762(15) -0.0235(2) 0.41373(16) 0.0637(7) Uani 1 1 d .
C45 C -0.1219(2) 0.0875(4) 0.4391(3) 0.0463(10) Uani 1 1 d .
F46 F -0.04500(13) 0.1011(2) 0.36523(15) 0.0569(7) Uani 1 1 d .
C46 C -0.0739(2) 0.1555(4) 0.4155(2) 0.0422(9) Uani 1 1 d .
C50 C 0.0940(2) 0.4751(4) 0.5990(2) 0.0432(10) Uani 1 1 d .
H50 H 0.0657 0.5486 0.5946 0.052 Uiso 1 1 calc R
C51 C 0.1691(2) 0.4999(4) 0.6449(2) 0.0458(10) Uani 1 1 d .
C52 C 0.2238(2) 0.4274(5) 0.6392(3) 0.0573(12) Uani 1 1 d .
H52 H 0.2142 0.3623 0.6060 0.069 Uiso 1 1 calc R
C53 C 0.2933(3) 0.4493(6) 0.6820(3) 0.0766(17) Uani 1 1 d .
H53 H 0.3306 0.3998 0.6782 0.092 Uiso 1 1 calc R
C54 C 0.3057(4) 0.5463(8) 0.7305(4) 0.100(3) Uani 1 1 d .
H54 H 0.3521 0.5636 0.7593 0.120 Uiso 1 1 calc R
C55 C 0.2518(4) 0.6159(7) 0.7365(3) 0.087(2) Uani 1 1 d .
H55 H 0.2613 0.6809 0.7698 0.104 Uiso 1 1 calc R
C56 C 0.1831(3) 0.5940(5) 0.6948(3) 0.0659(14) Uani 1 1 d .
H56 H 0.1460 0.6428 0.7003 0.079 Uiso 1 1 calc R
C57 C 0.0607(2) 0.3802(5) 0.6370(3) 0.0598(13) Uani 1 1 d .
H57A H 0.0160 0.3556 0.6026 0.090 Uiso 1 1 calc R
H57B H 0.0526 0.4117 0.6832 0.090 Uiso 1 1 calc R
H57C H 0.0924 0.3128 0.6494 0.090 Uiso 1 1 calc R

loop_
_atom_site_aniso_label
_atom_site_aniso_U_11
_atom_site_aniso_U_22
_atom_site_aniso_U_33
_atom_site_aniso_U_23
_atom_site_aniso_U_13
_atom_site_aniso_U_12
P1 0.0361(5) 0.0330(5) 0.0374(5) 0.0002(5) 0.0103(4) -0.0023(4)
B1 0.041(3) 0.032(2) 0.036(2) -0.005(2) 0.0067(19) -0.0033(19)
N1 0.0383(18) 0.0376(19) 0.0362(17) -0.0002(15) 0.0032(14) -0.0013(14)
O1 0.0373(15) 0.0470(17) 0.0323(14) -0.0009(12) 0.0048(11) -0.0009(12)
C1 0.040(2) 0.040(2) 0.037(2) 0.0027(18) 0.0087(17) -0.0015(17)
C2 0.042(2) 0.039(2) 0.040(2) -0.0025(18) 0.0123(17) -0.0066(17)
C3 0.053(3) 0.050(3) 0.038(2) -0.008(2) 0.0020(18) -0.011(2)
C4 0.075(3) 0.071(4) 0.037(2) -0.001(2) 0.000(2) -0.023(3)
C5 0.064(3) 0.065(3) 0.045(3) 0.016(2) -0.005(2) -0.011(2)
C6 0.050(3) 0.048(3) 0.044(2) 0.009(2) 0.0073(18) -0.004(2)
C11 0.040(2) 0.039(2) 0.033(2) -0.0001(17) 0.0117(17) -0.0052(17)
C12 0.038(2) 0.040(2) 0.038(2) -0.0031(18) 0.0090(17) -0.0031(18)
C13 0.059(3) 0.032(2) 0.043(2) 0.0026(18) 0.016(2) -0.0052(19)
C14 0.051(3) 0.047(3) 0.043(2) -0.003(2) 0.018(2) -0.008(2)
C15 0.043(2) 0.045(2) 0.041(2) -0.0092(19) 0.0144(17) -0.0030(19)
C16 0.039(2) 0.035(2) 0.034(2) -0.0038(17) 0.0084(16) -0.0052(17)
C17 0.055(3) 0.041(3) 0.061(3) 0.011(2) 0.023(2) 0.006(2)
C18 0.077(4) 0.056(3) 0.090(4) 0.001(3) 0.051(3) -0.012(3)
C19 0.036(2) 0.046(3) 0.053(2) -0.001(2) 0.0127(18) -0.0020(18)
C21 0.048(2) 0.031(2) 0.037(2) 0.0012(17) 0.0132(17) -0.0011(17)
C22 0.050(3) 0.040(2) 0.047(2) 0.006(2) 0.0164(19) -0.0014(19)
C23 0.068(3) 0.046(3) 0.051(3) 0.000(2) 0.028(2) 0.006(2)
C24 0.068(3) 0.048(3) 0.049(3) -0.001(2) 0.020(2) 0.003(2)
C25 0.063(3) 0.046(3) 0.046(2) 0.001(2) 0.006(2) -0.009(2)
C26 0.050(2) 0.041(2) 0.040(2) 0.0008(19) 0.0099(18) -0.0083(19)
C27 0.047(3) 0.049(3) 0.073(3) -0.005(2) 0.023(2) 0.004(2)
C28 0.103(5) 0.077(4) 0.061(3) -0.025(3) 0.027(3) 0.007(3)
C29 0.052(3) 0.046(3) 0.045(2) -0.003(2) 0.0090(19) -0.0122(19)
C31 0.042(2) 0.035(2) 0.052(2) 0.0003(19) 0.0110(18) -0.0049(17)
F32 0.0767(19) 0.0608(18) 0.0583(17) 0.0145(14) 0.0170(14) 0.0092(14)
C32 0.052(3) 0.042(3) 0.064(3) -0.004(2) 0.014(2) -0.006(2)
F33 0.082(2) 0.064(2) 0.102(2) 0.0231(19) 0.0042(18) 0.0151(16)
C33 0.056(3) 0.041(3) 0.079(4) 0.005(3) 0.006(3) -0.001(2)
F34 0.0609(19) 0.0581(19) 0.148(3) -0.007(2) 0.024(2) 0.0146(15)
C34 0.043(3) 0.039(3) 0.111(5) -0.008(3) 0.015(3) 0.002(2)
F35 0.091(2) 0.066(2) 0.111(3) -0.0202(18) 0.057(2) 0.0041(16)
C35 0.062(3) 0.041(3) 0.087(4) -0.014(3) 0.034(3) -0.006(2)
F36 0.0806(18) 0.0561(18) 0.0582(16) -0.0075(14) 0.0306(14) 0.0033(14)
C36 0.056(3) 0.038(2) 0.060(3) -0.006(2) 0.019(2) -0.008(2)
C41 0.044(2) 0.037(2) 0.036(2) 0.0021(18) 0.0055(17) -0.0025(17)
F42 0.0625(16) 0.0472(15) 0.0589(16) -0.0139(13) 0.0230(12) -0.0074(12)
C42 0.046(2) 0.041(2) 0.041(2) -0.0058(19) 0.0075(18) -0.0058(19)
F43 0.079(2) 0.106(3) 0.075(2) -0.0329(19) 0.0456(17) -0.0338(18)
C43 0.047(3) 0.072(3) 0.041(2) -0.009(2) 0.0153(19) -0.013(2)
F44 0.087(2) 0.097(2) 0.0663(19) -0.0057(17) 0.0338(16) -0.0478(19)
C44 0.054(3) 0.067(3) 0.043(2) 0.003(2) 0.013(2) -0.019(2)
F45 0.0731(18) 0.0421(15) 0.0713(18) 0.0007(13) 0.0122(13) -0.0212(13)
C45 0.047(2) 0.039(2) 0.048(2) 0.006(2) 0.0048(19) -0.0091(19)
F46 0.0644(17) 0.0419(15) 0.0697(18) -0.0150(13) 0.0271(14) -0.0060(12)
C46 0.042(2) 0.039(2) 0.044(2) -0.0010(18) 0.0090(18) -0.0037(18)
C50 0.046(2) 0.050(3) 0.034(2) 0.0003(19) 0.0112(17) 0.0019(19)
C51 0.052(3) 0.051(3) 0.032(2) 0.0054(19) 0.0076(18) -0.007(2)
C52 0.053(3) 0.069(3) 0.048(3) 0.009(2) 0.011(2) 0.003(2)
C53 0.045(3) 0.116(5) 0.064(3) 0.026(4) 0.006(2) 0.002(3)
C54 0.076(5) 0.155(7) 0.055(3) 0.018(4) -0.002(3) -0.058(5)
C55 0.106(5) 0.095(5) 0.052(3) -0.011(3) 0.008(4) -0.043(4)
C56 0.088(4) 0.066(3) 0.042(3) 0.000(2) 0.014(3) -0.015(3)
C57 0.052(3) 0.083(4) 0.043(2) 0.007(2) 0.010(2) -0.015(2)

loop_
_atom_type_symbol
_atom_type_description
_atom_type_scat_dispersion_real
_atom_type_scat_dispersion_imag
_atom_type_scat_source
C C 0.0033 0.0016 'International Tables Vol C Tables 4.2.6.8 and 6.1.1.4'
H H 0.0000 0.0000 'International Tables Vol C Tables 4.2.6.8 and 6.1.1.4'
B B 0.0013 0.0007 'International Tables Vol C Tables 4.2.6.8 and 6.1.1.4'
N N 0.0061 0.0033 'International Tables Vol C Tables 4.2.6.8 and 6.1.1.4'
O O 0.0106 0.0060 'International Tables Vol C Tables 4.2.6.8 and 6.1.1.4'
F F 0.0171 0.0103 'International Tables Vol C Tables 4.2.6.8 and 6.1.1.4'
P P 0.1023 0.0942 'International Tables Vol C Tables 4.2.6.8 and 6.1.1.4'

loop_
_geom_angle_atom_site_label_1
_geom_angle_atom_site_label_2
_geom_angle_atom_site_label_3
_geom_angle
N1 P1 C1 93.43(17)
N1 P1 C21 109.83(17)
C1 P1 C21 122.33(18)
N1 P1 C11 121.75(18)
C1 P1 C11 106.97(17)
C21 P1 C11 103.76(18)
N1 B1 C2 99.7(3)
N1 B1 C31 110.6(3)
C2 B1 C31 117.0(3)
N1 B1 C41 111.4(3)
C2 B1 C41 110.9(3)
C31 B1 C41 107.2(3)
O1 N1 B1 120.6(3)
O1 N1 P1 117.8(2)
B1 N1 P1 115.2(2)
N1 O1 C50 116.1(3)
C6 C1 C2 112.5(3)
C6 C1 P1 119.0(3)
C2 C1 P1 100.0(3)
C6 C1 H1 108.2
C2 C1 H1 108.2
P1 C1 H1 108.2
C3 C2 C1 109.7(3)
C3 C2 B1 117.3(3)
C1 C2 B1 107.7(3)
C3 C2 H2 107.2
C1 C2 H2 107.2
B1 C2 H2 107.2
C4 C3 C2 112.4(4)
C4 C3 H3A 109.1
C2 C3 H3A 109.1
C4 C3 H3B 109.1
C2 C3 H3B 109.1
H3A C3 H3B 107.9
C3 C4 C5 111.1(4)
C3 C4 H4A 109.4
C5 C4 H4A 109.4
C3 C4 H4B 109.4
C5 C4 H4B 109.4
H4A C4 H4B 108.0
C4 C5 C6 111.3(4)
C4 C5 H5A 109.4
C6 C5 H5A 109.4
C4 C5 H5B 109.4
C6 C5 H5B 109.4
H5A C5 H5B 108.0
C1 C6 C5 110.2(3)
C1 C6 H6A 109.6
C5 C6 H6A 109.6
C1 C6 H6B 109.6
C5 C6 H6B 109.6
H6A C6 H6B 108.1
C16 C11 C12 119.3(3)
C16 C11 P1 123.5(3)
C12 C11 P1 117.1(3)
C13 C12 C11 118.7(4)
C13 C12 C17 114.9(4)
C11 C12 C17 126.4(4)
C14 C13 C12 122.9(4)
C14 C13 H13 118.5
C12 C13 H13 118.5
C13 C14 C15 117.7(4)
C13 C14 C18 121.6(4)
C15 C14 C18 120.7(4)
C14 C15 C16 122.3(4)
C14 C15 H15 118.9
C16 C15 H15 118.9
C15 C16 C11 119.1(4)
C15 C16 C19 116.4(4)
C11 C16 C19 124.5(3)
C12 C17 H17A 109.5
C12 C17 H17B 109.5
H17A C17 H17B 109.5
C12 C17 H17C 109.5
H17A C17 H17C 109.5
H17B C17 H17C 109.5
C14 C18 H18A 109.5
C14 C18 H18B 109.5
H18A C18 H18B 109.5
C14 C18 H18C 109.5
H18A C18 H18C 109.5
H18B C18 H18C 109.5
C16 C19 H19A 109.5
C16 C19 H19B 109.5
H19A C19 H19B 109.5
C16 C19 H19C 109.5
H19A C19 H19C 109.5
H19B C19 H19C 109.5
C22 C21 C26 119.6(4)
C22 C21 P1 122.4(3)
C26 C21 P1 118.0(3)
C23 C22 C21 118.4(4)
C23 C22 C27 115.3(4)
C21 C22 C27 126.3(4)
C24 C23 C22 123.0(4)
C24 C23 H23 118.5
C22 C23 H23 118.5
C25 C24 C23 117.5(5)
C25 C24 C28 121.1(5)
C23 C24 C28 121.4(5)
C24 C25 C26 123.5(4)
C24 C25 H25 118.2
C26 C25 H25 118.2
C25 C26 C21 117.8(4)
C25 C26 C29 116.6(4)
C21 C26 C29 125.6(4)
C22 C27 H27A 109.5
C22 C27 H27B 109.5
H27A C27 H27B 109.5
C22 C27 H27C 109.5
H27A C27 H27C 109.5
H27B C27 H27C 109.5
C24 C28 H28A 109.5
C24 C28 H28B 109.5
H28A C28 H28B 109.5
C24 C28 H28C 109.5
H28A C28 H28C 109.5
H28B C28 H28C 109.5
C26 C29 H29A 109.5
C26 C29 H29B 109.5
H29A C29 H29B 109.5
C26 C29 H29C 109.5
H29A C29 H29C 109.5
H29B C29 H29C 109.5
C32 C31 C36 111.9(4)
C32 C31 B1 122.3(4)
C36 C31 B1 125.8(4)
F32 C32 C31 119.7(4)
F32 C32 C33 114.9(4)
C31 C32 C33 125.4(5)
F33 C33 C34 120.5(5)
F33 C33 C32 120.3(5)
C34 C33 C32 119.3(5)
F34 C34 C35 120.9(5)
F34 C34 C33 120.4(5)
C35 C34 C33 118.7(5)
F35 C35 C34 119.8(5)
F35 C35 C36 120.1(5)
C34 C35 C36 120.1(5)
F36 C36 C35 114.3(4)
F36 C36 C31 121.1(4)
C35 C36 C31 124.6(5)
C42 C41 C46 112.6(4)
C42 C41 B1 127.7(4)
C46 C41 B1 119.7(4)
F42 C42 C43 114.7(4)
F42 C42 C41 120.6(4)
C43 C42 C41 124.7(4)
F43 C43 C44 120.3(4)
F43 C43 C42 120.5(4)
C44 C43 C42 119.2(4)
F44 C44 C45 121.3(4)
F44 C44 C43 119.6(4)
C45 C44 C43 119.1(4)
F45 C45 C44 119.3(4)
F45 C45 C46 121.7(4)
C44 C45 C46 119.0(4)
F46 C46 C45 114.3(4)
F46 C46 C41 120.6(4)
C45 C46 C41 125.2(4)
O1 C50 C51 103.5(3)
O1 C50 C57 114.8(4)
C51 C50 C57 110.7(3)
O1 C50 H50 109.2
C51 C50 H50 109.2
C57 C50 H50 109.2
C56 C51 C52 119.4(5)
C56 C51 C50 119.9(4)
C52 C51 C50 120.7(4)
C51 C52 C53 121.0(5)
C51 C52 H52 119.5
C53 C52 H52 119.5
C54 C53 C52 118.0(6)
C54 C53 H53 121.0
C52 C53 H53 121.0
C55 C54 C53 120.7(6)
C55 C54 H54 119.7
C53 C54 H54 119.7
C54 C55 C56 121.4(6)
C54 C55 H55 119.3
C56 C55 H55 119.3
C55 C56 C51 119.5(6)
C55 C56 H56 120.3
C51 C56 H56 120.3
C50 C57 H57A 109.5
C50 C57 H57B 109.5
H57A C57 H57B 109.5
C50 C57 H57C 109.5
H57A C57 H57C 109.5
H57B C57 H57C 109.5

loop_
_geom_bond_atom_site_label_1
_geom_bond_atom_site_label_2
_geom_bond_distance
P1 N1 1.664(3)
P1 C1 1.834(4)
P1 C21 1.837(4)
P1 C11 1.847(4)
B1 N1 1.612(5)
B1 C2 1.629(6)
B1 C31 1.655(6)
B1 C41 1.666(6)
N1 O1 1.424(4)
O1 C50 1.466(4)
C1 C6 1.519(5)
C1 C2 1.549(5)
C1 H1 0.9900
C2 C3 1.535(5)
C2 H2 0.9900
C3 C4 1.511(6)
C3 H3A 0.9800
C3 H3B 0.9800
C4 C5 1.513(7)
C4 H4A 0.9800
C4 H4B 0.9800
C5 C6 1.537(6)
C5 H5A 0.9800
C5 H5B 0.9800
C6 H6A 0.9800
C6 H6B 0.9800
C11 C16 1.401(5)
C11 C12 1.407(5)
C12 C13 1.385(6)
C12 C17 1.517(6)
C13 C14 1.375(6)
C13 H13 0.9400
C14 C15 1.375(6)
C14 C18 1.516(6)
C15 C16 1.393(5)
C15 H15 0.9400
C16 C19 1.511(6)
C17 H17A 0.9700
C17 H17B 0.9700
C17 H17C 0.9700
C18 H18A 0.9700
C18 H18B 0.9700
C18 H18C 0.9700
C19 H19A 0.9700
C19 H19B 0.9700
C19 H19C 0.9700
C21 C22 1.412(6)
C21 C26 1.417(6)
C22 C23 1.387(6)
C22 C27 1.502(6)
C23 C24 1.379(7)
C23 H23 0.9400
C24 C25 1.365(6)
C24 C28 1.512(7)
C25 C26 1.394(6)
C25 H25 0.9400
C26 C29 1.507(6)
C27 H27A 0.9700
C27 H27B 0.9700
C27 H27C 0.9700
C28 H28A 0.9700
C28 H28B 0.9700
C28 H28C 0.9700
C29 H29A 0.9700
C29 H29B 0.9700
C29 H29C 0.9700
C31 C32 1.381(6)
C31 C36 1.395(6)
F32 C32 1.355(5)
C32 C33 1.382(7)
F33 C33 1.358(6)
C33 C34 1.371(8)
F34 C34 1.344(5)
C34 C35 1.360(8)
F35 C35 1.349(6)
C35 C36 1.380(6)
F36 C36 1.349(5)
C41 C42 1.386(6)
C41 C46 1.389(6)
F42 C42 1.359(5)
C42 C43 1.380(6)
F43 C43 1.338(5)
C43 C44 1.378(7)
F44 C44 1.345(5)
C44 C45 1.373(7)
F45 C45 1.345(5)
C45 C46 1.375(6)
F46 C46 1.352(5)
C50 C51 1.508(6)
C50 C57 1.519(6)
C50 H50 0.9900
C51 C56 1.378(6)
C51 C52 1.378(6)
C52 C53 1.395(7)
C52 H52 0.9400
C53 C54 1.389(10)
C53 H53 0.9400
C54 C55 1.347(10)
C54 H54 0.9400
C55 C56 1.376(8)
C55 H55 0.9400
C56 H56 0.9400
C57 H57A 0.9700
C57 H57B 0.9700
C57 H57C 0.9700

loop_
_geom_torsion_atom_site_label_1
_geom_torsion_atom_site_label_2
_geom_torsion_atom_site_label_3
_geom_torsion_atom_site_label_4
_geom_torsion
C2 B1 N1 O1 -147.2(3)
C31 B1 N1 O1 -23.4(5)
C41 B1 N1 O1 95.7(4)
C2 B1 N1 P1 4.0(4)
C31 B1 N1 P1 127.8(3)
C41 B1 N1 P1 -113.1(3)
C1 P1 N1 O1 174.3(3)
C21 P1 N1 O1 -59.4(3)
C11 P1 N1 O1 61.9(3)
C1 P1 N1 B1 22.3(3)
C21 P1 N1 B1 148.6(3)
C11 P1 N1 B1 -90.1(3)
B1 N1 O1 C50 -122.1(4)
P1 N1 O1 C50 87.4(3)
N1 P1 C1 C6 -164.3(3)
C21 P1 C1 C6 79.6(4)
C11 P1 C1 C6 -39.6(4)
N1 P1 C1 C2 -41.4(3)
C21 P1 C1 C2 -157.6(2)
C11 P1 C1 C2 83.3(3)
C6 C1 C2 C3 -53.9(4)
P1 C1 C2 C3 178.8(3)
C6 C1 C2 B1 177.3(3)
P1 C1 C2 B1 50.1(3)
N1 B1 C2 C3 -159.6(3)
C31 B1 C2 C3 81.1(5)
C41 B1 C2 C3 -42.1(5)
N1 B1 C2 C1 -35.4(4)
C31 B1 C2 C1 -154.6(3)
C41 B1 C2 C1 82.1(4)
C1 C2 C3 C4 54.0(5)
B1 C2 C3 C4 177.2(4)
C2 C3 C4 C5 -56.4(5)
C3 C4 C5 C6 57.0(5)
C2 C1 C6 C5 55.3(5)
P1 C1 C6 C5 171.7(3)
C4 C5 C6 C1 -56.3(5)
N1 P1 C11 C16 3.1(4)
C1 P1 C11 C16 -102.1(3)
C21 P1 C11 C16 127.3(3)
N1 P1 C11 C12 -173.9(3)
C1 P1 C11 C12 80.9(3)
C21 P1 C11 C12 -49.7(3)
C16 C11 C12 C13 0.2(6)
P1 C11 C12 C13 177.3(3)
C16 C11 C12 C17 -177.2(4)
P1 C11 C12 C17 -0.1(5)
C11 C12 C13 C14 -0.9(6)
C17 C12 C13 C14 176.8(4)
C12 C13 C14 C15 1.2(6)
C12 C13 C14 C18 -179.4(4)
C13 C14 C15 C16 -0.9(6)
C18 C14 C15 C16 179.6(4)
C14 C15 C16 C11 0.3(6)
C14 C15 C16 C19 -178.8(4)
C12 C11 C16 C15 0.1(5)
P1 C11 C16 C15 -176.8(3)
C12 C11 C16 C19 179.1(4)
P1 C11 C16 C19 2.2(6)
N1 P1 C21 C22 -95.8(3)
C1 P1 C21 C22 11.9(4)
C11 P1 C21 C22 132.6(3)
N1 P1 C21 C26 86.2(3)
C1 P1 C21 C26 -166.1(3)
C11 P1 C21 C26 -45.4(3)
C26 C21 C22 C23 -2.3(6)
P1 C21 C22 C23 179.8(3)
C26 C21 C22 C27 175.0(4)
P1 C21 C22 C27 -2.9(6)
C21 C22 C23 C24 1.5(7)
C27 C22 C23 C24 -176.1(4)
C22 C23 C24 C25 -0.3(7)
C22 C23 C24 C28 179.0(5)
C23 C24 C25 C26 -0.1(7)
C28 C24 C25 C26 -179.4(5)
C24 C25 C26 C21 -0.7(7)
C24 C25 C26 C29 179.5(4)
C22 C21 C26 C25 1.9(6)
P1 C21 C26 C25 179.9(3)
C22 C21 C26 C29 -178.4(4)
P1 C21 C26 C29 -0.3(6)
N1 B1 C31 C32 67.9(5)
C2 B1 C31 C32 -178.9(4)
C41 B1 C31 C32 -53.7(5)
N1 B1 C31 C36 -113.6(4)
C2 B1 C31 C36 -0.4(6)
C41 B1 C31 C36 124.7(4)
C36 C31 C32 F32 -174.4(4)
B1 C31 C32 F32 4.3(6)
C36 C31 C32 C33 3.7(7)
B1 C31 C32 C33 -177.7(4)
F32 C32 C33 F33 -3.4(7)
C31 C32 C33 F33 178.5(4)
F32 C32 C33 C34 176.3(4)
C31 C32 C33 C34 -1.8(8)
F33 C33 C34 F34 -0.4(7)
C32 C33 C34 F34 179.9(4)
F33 C33 C34 C35 179.4(4)
C32 C33 C34 C35 -0.3(7)
F34 C34 C35 F35 -0.5(7)
C33 C34 C35 F35 179.7(4)
F34 C34 C35 C36 179.8(4)
C33 C34 C35 C36 0.0(7)
F35 C35 C36 F36 1.7(6)
C34 C35 C36 F36 -178.6(4)
F35 C35 C36 C31 -177.4(4)
C34 C35 C36 C31 2.3(7)
C32 C31 C36 F36 177.1(4)
B1 C31 C36 F36 -1.5(6)
C32 C31 C36 C35 -3.9(6)
B1 C31 C36 C35 177.5(4)
N1 B1 C41 C42 17.7(6)
C2 B1 C41 C42 -92.4(5)
C31 B1 C41 C42 138.9(4)
N1 B1 C41 C46 -163.2(3)
C2 B1 C41 C46 86.7(4)
C31 B1 C41 C46 -42.1(5)
C46 C41 C42 F42 -176.0(4)
B1 C41 C42 F42 3.1(6)
C46 C41 C42 C43 4.6(6)
B1 C41 C42 C43 -176.3(4)
F42 C42 C43 F43 -1.2(6)
C41 C42 C43 F43 178.2(4)
F42 C42 C43 C44 179.5(4)
C41 C42 C43 C44 -1.1(7)
F43 C43 C44 F44 -1.0(7)
C42 C43 C44 F44 178.2(4)
F43 C43 C44 C45 178.0(4)
C42 C43 C44 C45 -2.7(7)
F44 C44 C45 F45 2.5(7)
C43 C44 C45 F45 -176.5(4)
F44 C44 C45 C46 -178.4(4)
C43 C44 C45 C46 2.5(7)
F45 C45 C46 F46 0.3(6)
C44 C45 C46 F46 -178.8(4)
F45 C45 C46 C41 -179.5(4)
C44 C45 C46 C41 1.4(7)
C42 C41 C46 F46 175.5(4)
B1 C41 C46 F46 -3.7(6)
C42 C41 C46 C45 -4.8(6)
B1 C41 C46 C45 176.0(4)
N1 O1 C50 C51 -160.3(3)
N1 O1 C50 C57 78.9(4)
O1 C50 C51 C56 139.4(4)
C57 C50 C51 C56 -97.0(5)
O1 C50 C51 C52 -42.5(5)
C57 C50 C51 C52 81.1(5)
C56 C51 C52 C53 -1.3(7)
C50 C51 C52 C53 -179.4(4)
C51 C52 C53 C54 -0.1(8)
C52 C53 C54 C55 0.9(9)
C53 C54 C55 C56 -0.4(10)
C54 C55 C56 C51 -1.0(9)
C52 C51 C56 C55 1.8(7)
C50 C51 C56 C55 180.0(5)
